data_2005021
loop_
_publ_author_name
'Herbstein, F. H.'
'Kapon, M.'
'Reisner, G. M.'

_publ_section_title
;
 Comparison of the Geometries of
 3,7,10-Tribenzyl-3,7,10-triaza[3.3.3]propellane, (1),
 7,10-Dibenzyl-3-<i>p</i>-tolyl-3,7,10-triaza[3.3.3]propellane, (2),
 and 7,10-Dibenzyl-3-oxa-7,10-diaza[3.3.3]propellane, (3)
;
_journal_issue 6
_journal_name_full 'Acta Crystallographica Section C'
_journal_page_first 1539
_journal_page_last 1543
_journal_paper_doi 10.1107/S0108270195016039
_journal_volume 52
_journal_year 1996
_chemical_formula_moiety 'C29 H33 N3'
_chemical_formula_sum 'C29 H33 N3'
_chemical_formula_weight 423.58
_chemical_melting_point 372.6(15)
_chemical_name_common 3,7,10-tribenzyl-3,7,10-triaza[3.3.3]propellane
_space_group_IT_number 148
_symmetry_cell_setting trigonal
_symmetry_space_group_name_Hall '-P 3*'
_symmetry_space_group_name_H-M 'R -3 :R'
_audit_creation_method SHELXL93
_cell_angle_alpha 107.21(5)
_cell_angle_beta 107.21(5)
_cell_angle_gamma 107.21(5)
_cell_formula_units_Z 2
_cell_length_a 11.354(5)
_cell_length_b 11.354(5)
_cell_length_c 11.354(5)
_cell_measurement_reflns_used 25
_cell_measurement_temperature 293(2)
_cell_measurement_theta_max 10.4
_cell_measurement_theta_min 3.0
_cell_volume 1211.9(13)
_computing_molecular_graphics 'ORTEP (Johnson, 1965)'
_computing_publication_material SHELXL93
_computing_structure_refinement 'SHELXL93 (Sheldrick, 1993)'
_computing_structure_solution 'SHELXS86 (Sheldrick, 1985)'
_diffrn_ambient_temperature 293(2)
_diffrn_measurement_device 'Philips PW1100 computer-controlled'
_diffrn_measurement_method \w-2\q
_diffrn_radiation_monochromator graphite
_diffrn_radiation_source 'fine-focus sealed tube'
_diffrn_radiation_type MoK\a
_diffrn_radiation_wavelength 0.71069
_diffrn_reflns_av_R_equivalents 0.0103
_diffrn_reflns_limit_h_max 6
_diffrn_reflns_limit_h_min -9
_diffrn_reflns_limit_k_max 6
_diffrn_reflns_limit_k_min -6
_diffrn_reflns_limit_l_max 12
_diffrn_reflns_limit_l_min 1
_diffrn_reflns_number 683
_diffrn_reflns_theta_max 22.50
_diffrn_reflns_theta_min 3.04
_diffrn_standards_decay_% insignificant
_diffrn_standards_interval_time 120
_diffrn_standards_number 3
_exptl_absorpt_coefficient_mu 0.068
_exptl_absorpt_correction_type none
_exptl_crystal_colour colourless
_exptl_crystal_density_diffrn 1.161
_exptl_crystal_description prism
_exptl_crystal_F_000 456
_exptl_crystal_size_max 0.3
_exptl_crystal_size_mid 0.2
_exptl_crystal_size_min 0.2
_refine_diff_density_max 0.10
_refine_diff_density_min -0.13
_refine_ls_extinction_method none
_refine_ls_goodness_of_fit_all 1.131
_refine_ls_hydrogen_treatment refall
_refine_ls_matrix_type full
_refine_ls_number_parameters 141
_refine_ls_number_reflns 659
_refine_ls_number_restraints 0
_refine_ls_R_factor_all 0.0850
_refine_ls_R_factor_obs 0.0544
_refine_ls_shift/esd_max 0.15
_refine_ls_shift/esd_mean 0.034
_refine_ls_structure_factor_coef Fsqd
_refine_ls_weighting_scheme
;
calc w = 1/[\s^2^(F~o~^2^) + (0.052P)^2^]
where P = [max(F~o~^2^,0) + 2F~c~^2^]/3
;
_refine_ls_wR_factor_all 0.1357
_refine_ls_wR_factor_obs 0.1153
_reflns_number_observed 659
_reflns_number_total 683
_reflns_observed_criterion >2sigma(I)
_cod_data_source_file ka1166.cif
_cod_data_source_block 1
_cod_depositor_comments
;
The following automatic conversions were performed:

'_chemical_melting_point' value '98-101 C' was changed to '372.6(15)'
- it was converted from degrees Celsius(C) to Kelvins(K), the average
value was taken and precision was estimated.

Automatic conversion script
Id: cif_fix_values 1715 2011-07-08 13:25:40Z adriana 
;
_cod_original_cell_volume 1211.9(9)
_cod_original_sg_symbol_H-M 'R -3'
_cod_database_code 2005021

loop_
_symmetry_equiv_pos_as_xyz
'x, y, z'
'y, z, x'
'z, x,  y'
'-x, -y, -z'
'-y, -z, -x'
'-z, -x,  -y'

loop_
_atom_site_aniso_label
_atom_site_aniso_U_11
_atom_site_aniso_U_22
_atom_site_aniso_U_33
_atom_site_aniso_U_12
_atom_site_aniso_U_13
_atom_site_aniso_U_23
C1 0.045(2) 0.045(2) 0.045(2) 0.011(3) 0.011(3) 0.011(3)
C2 0.058(3) 0.051(3) 0.054(3) 0.018(2) 0.016(2) 0.016(2)
C3 0.052(3) 0.054(3) 0.049(3) 0.020(2) 0.019(2) 0.021(2)
C4 0.042(2) 0.042(2) 0.042(2) 0.012(2) 0.012(2) 0.012(2)
C5 0.072(3) 0.059(3) 0.081(4) 0.034(3) 0.040(3) 0.025(3)
C6 0.068(3) 0.058(3) 0.073(3) 0.036(2) 0.036(3) 0.028(2)
C7 0.075(4) 0.097(4) 0.089(4) 0.053(3) 0.042(3) 0.049(3)
C8 0.069(4) 0.110(5) 0.092(5) 0.047(3) 0.024(4) 0.038(4)
C9 0.065(4) 0.106(5) 0.132(6) 0.045(3) 0.053(4) 0.059(4)
C10 0.082(4) 0.085(4) 0.109(5) 0.039(3) 0.056(4) 0.051(4)
C11 0.075(4) 0.072(3) 0.074(4) 0.035(3) 0.039(3) 0.031(3)
N1 0.053(2) 0.049(2) 0.058(2) 0.023(2) 0.025(2) 0.017(2)

loop_
_atom_site_label
_atom_site_occupancy
_atom_site_fract_x
_atom_site_fract_y
_atom_site_fract_z
_atom_site_U_iso_or_equiv
_atom_site_thermal_displace_type
_atom_site_calc_flag
_atom_site_refinement_flags
_atom_site_type_symbol
C1 1 0.1900(5) 0.1900(5) 0.1900(5) 0.052(2) Uani d S C
C2 1 0.2519(4) 0.0971(4) 0.1331(4) 0.0590(12) Uani d . C
C3 1 0.4339(4) 0.2781(4) 0.3212(4) 0.0529(12) Uani d . C
C4 1 0.3145(5) 0.3145(5) 0.3145(5) 0.046(2) Uani d S C
C5 1 0.4771(5) 0.1125(5) 0.1635(6) 0.0682(14) Uani d . C
C6 1 0.6230(4) 0.2027(4) 0.2052(5) 0.0616(12) Uani d . C
C7 1 0.7201(5) 0.2474(5) 0.3356(6) 0.0783(15) Uani d . C
C8 1 0.8543(6) 0.3277(6) 0.3730(6) 0.091(2) Uani d . C
C9 1 0.8952(6) 0.3627(6) 0.2807(7) 0.093(2) Uani d . C
C10 1 0.8009(6) 0.3173(5) 0.1519(7) 0.084(2) Uani d . C
C11 1 0.6662(5) 0.2397(5) 0.1141(6) 0.0703(14) Uani d . C
N1 1 0.3947(3) 0.1886(3) 0.1796(3) 0.0541(11) Uani d . N
H21 1 0.2089(33) 0.0559(31) 0.0342(33) 0.044(10) Uiso d . H
H22 1 0.2482(37) 0.0249(41) 0.1768(40) 0.071(12) Uiso d . H
H31 1 0.5233(38) 0.3605(37) 0.3593(32) 0.055(10) Uiso d . H
H32 1 0.4449(28) 0.2262(31) 0.3789(31) 0.036(9) Uiso d . H
H51 1 0.4330(34) 0.0504(39) 0.0661(40) 0.067(13) Uiso d . H
H52 1 0.4761(46) 0.0578(49) 0.2225(49) 0.109(18) Uiso d . H
H7 1 0.6884(43) 0.2275(39) 0.4036(44) 0.074(14) Uiso d . H
H8 1 0.9235(53) 0.3705(48) 0.4742(53) 0.103(17) Uiso d . H
H9 1 0.9983(62) 0.4192(52) 0.3151(51) 0.121(19) Uiso d . H
H10 1 0.8328(54) 0.3444(47) 0.0862(51) 0.115(19) Uiso d . H
H11 1 0.5994(38) 0.2074(36) 0.0242(40) 0.055(12) Uiso d . H

loop_
_atom_type_symbol
_atom_type_description
_atom_type_scat_dispersion_real
_atom_type_scat_dispersion_imag
_atom_type_scat_source
C C 0.0033 0.0016 'International Tables Vol C Tables 4.2.6.8 and 6.1.1.4'
H H 0.0000 0.0000 'International Tables Vol C Tables 4.2.6.8 and 6.1.1.4'
N N 0.0061 0.0033 'International Tables Vol C Tables 4.2.6.8 and 6.1.1.4'

loop_
_geom_angle_atom_site_label_1
_geom_angle_atom_site_label_2
_geom_angle_atom_site_label_3
_geom_angle_site_symmetry_1
_geom_angle
C2 C1 C2 2 114.4(2)
C2 C1 C4 . 103.9(3)
N1 C2 C1 . 104.4(3)
N1 C3 C4 . 103.7(3)
C3 C4 C3 2 114.1(2)
C3 C4 C1 . 104.3(2)
N1 C5 C6 . 112.8(3)
C11 C6 C7 . 117.8(5)
C11 C6 C5 . 121.6(4)
C7 C6 C5 . 120.6(5)
C8 C7 C6 . 120.6(6)
C9 C8 C7 . 120.7(6)
C10 C9 C8 . 119.0(6)
C9 C10 C11 . 120.9(6)
C10 C11 C6 . 121.0(5)
C5 N1 C3 . 114.1(4)
C5 N1 C2 . 111.3(3)
C3 N1 C2 . 103.6(3)

loop_
_geom_bond_atom_site_label_1
_geom_bond_atom_site_label_2
_geom_bond_distance
C1 C2 1.526(4)
C1 C4 1.564(9)
C2 N1 1.470(5)
C3 N1 1.469(5)
C3 C4 1.518(4)
C5 N1 1.464(5)
C5 C6 1.504(6)
C6 C11 1.386(6)
C6 C7 1.387(6)
C7 C8 1.379(7)
C8 C9 1.376(7)
C9 C10 1.361(8)
C10 C11 1.375(7)
